data_4507335
loop_
_publ_author_name
'Goswami, Pramod Kumar'
'Thaimattam, Ram'
'Ramanan, Arunachalam'

_publ_section_title
;
 Multiple Crystal Forms ofp-Aminosalicylic Acid: Salts, Salt Co-Crystal
 Hydrate, Co-Crystals, and Co-Crystal Polymorphs
;
_journal_issue 1
_journal_name_full 'Crystal Growth &amp; Design'
_journal_page_first 360
_journal_paper_doi 10.1021/cg3015332
_journal_volume 13
_journal_year 2013
_chemical_formula_moiety 'C12 H14 N2, 2(C7 H6 N O3)'
_chemical_formula_sum 'C26 H26 N4 O6'
_chemical_formula_weight 490.51
_chemical_name_systematic
; 
 ? 
;
_space_group_IT_number 14
_symmetry_cell_setting monoclinic
_symmetry_space_group_name_Hall '-P 2yn'
_symmetry_space_group_name_H-M 'P 1 21/n 1'
_atom_sites_solution_hydrogens geom
_atom_sites_solution_primary direct
_atom_sites_solution_secondary difmap
_audit_creation_method 'SHELXTL-NT2000 ver.6.12'
_cell_angle_alpha 90.00
_cell_angle_beta 103.417(6)
_cell_angle_gamma 90.00
_cell_formula_units_Z 2
_cell_length_a 7.949(3)
_cell_length_b 11.747(4)
_cell_length_c 12.875(5)
_cell_measurement_reflns_used 1444
_cell_measurement_temperature 150(2)
_cell_measurement_theta_max 27.19
_cell_measurement_theta_min 2.38
_cell_volume 1169.4(7)
_computing_cell_refinement 'Bruker SMART'
_computing_data_collection 'Bruker SMART'
_computing_data_reduction 'Bruker SAINT'
_computing_molecular_graphics 'Bruker SHELXTL'
_computing_publication_material 'Bruker SHELXTL'
_computing_structure_refinement 'SHELXL-97 (Sheldrick, 1997)'
_computing_structure_solution 'SHELXS-97 (Sheldrick, 1990)'
_diffrn_ambient_temperature 150(2)
_diffrn_measured_fraction_theta_full 1.000
_diffrn_measured_fraction_theta_max 1.000
_diffrn_measurement_device_type 'CCD area detector'
_diffrn_measurement_method 'phi and omega scans'
_diffrn_radiation_monochromator graphite
_diffrn_radiation_source 'fine-focus sealed tube'
_diffrn_radiation_type MoK\a
_diffrn_radiation_wavelength 0.71073
_diffrn_reflns_av_R_equivalents 0.0502
_diffrn_reflns_av_sigmaI/netI 0.0513
_diffrn_reflns_limit_h_max 9
_diffrn_reflns_limit_h_min -9
_diffrn_reflns_limit_k_max 13
_diffrn_reflns_limit_k_min -13
_diffrn_reflns_limit_l_max 15
_diffrn_reflns_limit_l_min -15
_diffrn_reflns_number 10565
_diffrn_reflns_theta_full 24.98
_diffrn_reflns_theta_max 24.98
_diffrn_reflns_theta_min 2.38
_exptl_absorpt_coefficient_mu 0.101
_exptl_absorpt_correction_T_max 0.975
_exptl_absorpt_correction_T_min 0.955
_exptl_absorpt_correction_type multi-scan
_exptl_absorpt_process_details '(SADABS; Bruker, 2000)'
_exptl_crystal_colour yellow
_exptl_crystal_density_diffrn 1.395
_exptl_crystal_density_method 'not measured'
_exptl_crystal_description needle
_exptl_crystal_F_000 516
_exptl_crystal_size_max 0.469
_exptl_crystal_size_mid 0.382
_exptl_crystal_size_min 0.247
_refine_diff_density_max 0.465
_refine_diff_density_min -0.245
_refine_diff_density_rms 0.045
_refine_ls_extinction_method none
_refine_ls_goodness_of_fit_ref 1.043
_refine_ls_hydrogen_treatment mixed
_refine_ls_matrix_type full
_refine_ls_number_parameters 176
_refine_ls_number_reflns 2051
_refine_ls_number_restraints 0
_refine_ls_restrained_S_all 1.043
_refine_ls_R_factor_all 0.0869
_refine_ls_R_factor_gt 0.0572
_refine_ls_shift/su_max 0.000
_refine_ls_shift/su_mean 0.000
_refine_ls_structure_factor_coef Fsqd
_refine_ls_weighting_details 'calc w=1/[\s^2^(Fo^2^)+(0.0989P)^2^+0.1403P] where P=(Fo^2^+2Fc^2^)/3'
_refine_ls_weighting_scheme calc
_refine_ls_wR_factor_gt 0.1567
_refine_ls_wR_factor_ref 0.1719
_reflns_number_gt 1417
_reflns_number_total 2051
_reflns_threshold_expression >2sigma(I)
_cod_data_source_file cg3015332_si_003.cif
_cod_data_source_block solid5
_cod_original_cell_volume 1169.3(7)
_cod_original_sg_symbol_H-M 'P 21/n'
_cod_database_code 4507335

loop_
_symmetry_equiv_pos_as_xyz
'x, y, z'
'-x+1/2, y+1/2, -z+1/2'
'-x, -y, -z'
'x-1/2, -y-1/2, z-1/2'

loop_
_atom_site_label
_atom_site_type_symbol
_atom_site_fract_x
_atom_site_fract_y
_atom_site_fract_z
_atom_site_U_iso_or_equiv
_atom_site_adp_type
_atom_site_occupancy
_atom_site_symmetry_multiplicity
_atom_site_calc_flag
_atom_site_refinement_flags
O1 O 0.2505(3) 0.93351(16) 0.99501(14) 0.0561(6) Uani 1 1 d .
O2 O 0.0761(3) 0.78799(17) 1.00296(14) 0.0606(6) Uani 1 1 d .
O3 O -0.0092(3) 0.6503(2) 0.84954(18) 0.0771(7) Uani 1 1 d .
H1 H -0.0062 0.6787 0.9081 0.116 Uiso 1 1 calc R
N1 N 0.2068(4) 0.6997(3) 0.5395(2) 0.0667(8) Uani 1 1 d .
N2 N 0.1771(3) -0.02065(18) 0.18025(16) 0.0450(6) Uani 1 1 d .
C1 C 0.1704(4) 0.8452(2) 0.9553(2) 0.0468(7) Uani 1 1 d .
C2 C 0.1860(3) 0.8063(2) 0.84832(18) 0.0416(6) Uani 1 1 d .
C3 C 0.0900(3) 0.7120(2) 0.7987(2) 0.0448(7) Uani 1 1 d .
C4 C 0.0982(3) 0.6786(2) 0.6973(2) 0.0501(7) Uani 1 1 d .
H5 H 0.0321 0.6171 0.6656 0.060 Uiso 1 1 calc R
C5 C 0.2022(3) 0.7347(2) 0.6423(2) 0.0469(7) Uani 1 1 d .
C6 C 0.2993(3) 0.8284(2) 0.6897(2) 0.0478(7) Uani 1 1 d .
H6 H 0.3700 0.8675 0.6535 0.057 Uiso 1 1 calc R
C7 C 0.2890(3) 0.8621(2) 0.7907(2) 0.0446(7) Uani 1 1 d .
H7 H 0.3536 0.9246 0.8214 0.054 Uiso 1 1 calc R
C8 C 0.2337(4) 0.0731(2) 0.2357(2) 0.0513(7) Uani 1 1 d .
H8 H 0.2975 0.1264 0.2075 0.062 Uiso 1 1 calc R
C9 C 0.1993(4) 0.0919(2) 0.3332(2) 0.0501(7) Uani 1 1 d .
H9 H 0.2393 0.1582 0.3704 0.060 Uiso 1 1 calc R
C10 C 0.1055(3) 0.0137(2) 0.37770(19) 0.0405(6) Uani 1 1 d .
C11 C 0.0699(3) 0.0364(2) 0.48559(19) 0.0460(7) Uani 1 1 d .
H11A H 0.0374 0.1157 0.4885 0.055 Uiso 1 1 calc R
H10B H 0.1763 0.0251 0.5394 0.055 Uiso 1 1 calc R
C12 C 0.0500(4) -0.0832(2) 0.3185(2) 0.0522(7) Uani 1 1 d .
H12 H -0.0134 -0.1383 0.3446 0.063 Uiso 1 1 calc R
C13 C 0.0890(4) -0.0976(2) 0.2214(2) 0.0528(7) Uani 1 1 d .
H13 H 0.0525 -0.1636 0.1828 0.063 Uiso 1 1 calc R
H2 H 0.297(4) 0.717(3) 0.525(3) 0.070(12) Uiso 1 1 d .
H3 H 0.159(6) 0.622(4) 0.525(3) 0.121(15) Uiso 1 1 d .
H4 H 0.209(4) -0.036(3) 0.101(3) 0.086(10) Uiso 1 1 d .

loop_
_atom_site_aniso_label
_atom_site_aniso_U_11
_atom_site_aniso_U_22
_atom_site_aniso_U_33
_atom_site_aniso_U_23
_atom_site_aniso_U_13
_atom_site_aniso_U_12
O1 0.0724(13) 0.0606(13) 0.0374(11) -0.0081(9) 0.0171(9) -0.0042(10)
O2 0.0763(14) 0.0709(13) 0.0421(11) -0.0009(9) 0.0290(10) -0.0023(10)
O3 0.0808(16) 0.0882(17) 0.0712(15) -0.0077(13) 0.0359(13) -0.0245(13)
N1 0.075(2) 0.089(2) 0.0410(14) -0.0168(14) 0.0225(14) -0.0043(17)
N2 0.0476(12) 0.0556(14) 0.0322(12) -0.0048(10) 0.0100(10) 0.0011(10)
C1 0.0522(16) 0.0558(17) 0.0337(14) 0.0024(13) 0.0130(12) 0.0089(14)
C2 0.0461(15) 0.0474(15) 0.0320(14) 0.0020(11) 0.0101(11) 0.0069(12)
C3 0.0435(14) 0.0515(15) 0.0425(15) 0.0008(12) 0.0165(12) -0.0022(12)
C4 0.0488(15) 0.0541(16) 0.0467(16) -0.0104(13) 0.0097(13) -0.0020(13)
C5 0.0504(16) 0.0573(16) 0.0332(13) -0.0044(12) 0.0099(11) 0.0099(13)
C6 0.0536(16) 0.0544(16) 0.0392(15) 0.0037(12) 0.0186(12) 0.0015(13)
C7 0.0477(15) 0.0475(15) 0.0388(14) -0.0026(12) 0.0105(12) 0.0004(12)
C8 0.0582(17) 0.0549(17) 0.0436(16) -0.0037(13) 0.0173(13) -0.0067(13)
C9 0.0591(17) 0.0531(16) 0.0395(15) -0.0103(12) 0.0140(13) -0.0055(13)
C10 0.0394(13) 0.0497(15) 0.0312(13) -0.0039(11) 0.0058(10) 0.0037(12)
C11 0.0496(15) 0.0563(16) 0.0329(14) -0.0063(12) 0.0111(12) 0.0001(12)
C12 0.0594(17) 0.0614(17) 0.0414(15) -0.0109(13) 0.0230(13) -0.0140(13)
C13 0.0634(18) 0.0605(17) 0.0389(15) -0.0131(13) 0.0209(13) -0.0135(14)

loop_
_atom_type_symbol
_atom_type_description
_atom_type_scat_dispersion_real
_atom_type_scat_dispersion_imag
_atom_type_scat_source
C C 0.0033 0.0016 'International Tables Vol C Tables 4.2.6.8 and 6.1.1.4'
H H 0.0000 0.0000 'International Tables Vol C Tables 4.2.6.8 and 6.1.1.4'
N N 0.0061 0.0033 'International Tables Vol C Tables 4.2.6.8 and 6.1.1.4'
O O 0.0106 0.0060 'International Tables Vol C Tables 4.2.6.8 and 6.1.1.4'

loop_
_geom_angle_atom_site_label_1
_geom_angle_atom_site_label_2
_geom_angle_atom_site_label_3
_geom_angle
_geom_angle_site_symmetry_1
_geom_angle_site_symmetry_3
C3 O3 H1 109.5 . .
C5 N1 H2 111(2) . .
C5 N1 H3 111(2) . .
H2 N1 H3 120(3) . .
C13 N2 C8 119.6(2) . .
C13 N2 H4 120.2(15) . .
C8 N2 H4 120.2(15) . .
O1 C1 O2 122.6(2) . .
O1 C1 C2 119.2(2) . .
O2 C1 C2 118.2(3) . .
C7 C2 C3 116.9(2) . .
C7 C2 C1 122.4(2) . .
C3 C2 C1 120.7(2) . .
O3 C3 C4 117.9(2) . .
O3 C3 C2 121.2(2) . .
C4 C3 C2 120.9(2) . .
C5 C4 C3 121.2(3) . .
C5 C4 H5 119.4 . .
C3 C4 H5 119.4 . .
C4 C5 N1 120.0(3) . .
C4 C5 C6 119.2(2) . .
N1 C5 C6 120.8(3) . .
C7 C6 C5 119.3(2) . .
C7 C6 H6 120.4 . .
C5 C6 H6 120.4 . .
C6 C7 C2 122.6(2) . .
C6 C7 H7 118.7 . .
C2 C7 H7 118.7 . .
N2 C8 C9 120.8(3) . .
N2 C8 H8 119.6 . .
C9 C8 H8 119.6 . .
C8 C9 C10 121.0(2) . .
C8 C9 H9 119.5 . .
C10 C9 H9 119.5 . .
C12 C10 C9 116.7(2) . .
C12 C10 C11 123.4(2) . .
C9 C10 C11 119.9(2) . .
C10 C11 C11 115.6(3) . 3_556
C10 C11 H11A 108.4 . .
C11 C11 H11A 108.4 3_556 .
C10 C11 H10B 108.4 . .
C11 C11 H10B 108.4 3_556 .
H11A C11 H10B 107.4 . .
C13 C12 C10 119.7(2) . .
C13 C12 H12 120.2 . .
C10 C12 H12 120.2 . .
N2 C13 C12 122.2(2) . .
N2 C13 H13 118.9 . .
C12 C13 H13 118.9 . .

loop_
_geom_bond_atom_site_label_1
_geom_bond_atom_site_label_2
_geom_bond_distance
_geom_bond_site_symmetry_2
O1 C1 1.262(3) .
O2 C1 1.267(3) .
O3 C3 1.347(3) .
O3 H1 0.8200 .
N1 C5 1.394(3) .
N1 H2 0.80(3) .
N1 H3 0.99(4) .
N2 C13 1.327(3) .
N2 C8 1.333(3) .
N2 H4 1.12(3) .
C1 C2 1.483(3) .
C2 C7 1.391(3) .
C2 C3 1.411(4) .
C3 C4 1.378(4) .
C4 C5 1.375(4) .
C4 H5 0.9300 .
C5 C6 1.401(4) .
C6 C7 1.379(3) .
C6 H6 0.9300 .
C7 H7 0.9300 .
C8 C9 1.363(4) .
C8 H8 0.9300 .
C9 C10 1.389(4) .
C9 H9 0.9300 .
C10 C12 1.384(3) .
C10 C11 1.504(4) .
C11 C11 1.515(5) 3_556
C11 H11A 0.9700 .
C11 H10B 0.9700 .
C12 C13 1.366(4) .
C12 H12 0.9300 .
C13 H13 0.9300 .

loop_
_geom_torsion_atom_site_label_1
_geom_torsion_atom_site_label_2
_geom_torsion_atom_site_label_3
_geom_torsion_atom_site_label_4
_geom_torsion
_geom_torsion_site_symmetry_4
O1 C1 C2 C7 1.5(4) .
O2 C1 C2 C7 -178.7(2) .
O1 C1 C2 C3 -176.1(2) .
O2 C1 C2 C3 3.6(4) .
C7 C2 C3 O3 177.9(2) .
C1 C2 C3 O3 -4.4(4) .
C7 C2 C3 C4 -0.7(4) .
C1 C2 C3 C4 177.1(2) .
O3 C3 C4 C5 -177.3(2) .
C2 C3 C4 C5 1.2(4) .
C3 C4 C5 N1 -179.4(3) .
C3 C4 C5 C6 -1.0(4) .
C4 C5 C6 C7 0.3(4) .
N1 C5 C6 C7 178.7(2) .
C5 C6 C7 C2 0.3(4) .
C3 C2 C7 C6 -0.1(4) .
C1 C2 C7 C6 -177.8(2) .
C13 N2 C8 C9 -1.3(4) .
N2 C8 C9 C10 0.5(4) .
C8 C9 C10 C12 0.2(4) .
C8 C9 C10 C11 179.8(2) .
C12 C10 C11 C11 -15.7(4) 3_556
C9 C10 C11 C11 164.7(3) 3_556
C9 C10 C12 C13 0.1(4) .
C11 C10 C12 C13 -179.5(3) .
C8 N2 C13 C12 1.6(4) .
C10 C12 C13 N2 -1.0(4) .
